data_7707160
loop_
_publ_author_name
'Golesorkhi, Bahman'
'Taarit, In\`es'
'Bolvin, H\'el\`ene'
'Nozary, Homayoun'
'Jim\'enez, Juan-Ram\'on'
'Besnard, C\'eline'
'Gu\'en\'ee, Laure'
'F\"urstenberg, Alexandre'
'Piguet, Claude'

_publ_section_title
;
 Molecular light-upconversion: we have had a problem! When excited state
 absorption (ESA) overcomes energy transfer upconversion (ETU) in
 Cr(III)/Er(III) complexes.
;
_journal_issue 23
_journal_name_full 'Dalton transactions (Cambridge, England : 2003)'
_journal_page_first 7955
_journal_page_last 7968
_journal_paper_doi 10.1039/d1dt01079d
_journal_volume 50
_journal_year 2021
_chemical_formula_moiety 'C33 H39 Er N3 O12, 3(Cl O4)'
_chemical_formula_sum 'C33 H39 Cl3 Er N3 O24'
_chemical_formula_weight 1135.28
_space_group_crystal_system monoclinic
_space_group_IT_number 14
_space_group_name_Hall '-P 2ybc'
_space_group_name_H-M_alt 'P 1 21/c 1'
_atom_sites_solution_hydrogens geom
_atom_sites_solution_primary dual
_atom_sites_solution_secondary difmap
_audit_creation_date 2021-01-26
_audit_creation_method
;
Olex2 1.3
(compiled 2020.11.12 svn.r5f609507 for OlexSys, GUI svn.r6226)
;
_audit_update_record
;
2021-01-28 deposited with the CCDC.	2021-04-20 downloaded from the CCDC.
;
_cell_angle_alpha 90
_cell_angle_beta 93.2566(8)
_cell_angle_gamma 90
_cell_formula_units_Z 4
_cell_length_a 12.67503(12)
_cell_length_b 12.92128(15)
_cell_length_c 26.7999(2)
_cell_measurement_reflns_used 35173
_cell_measurement_temperature 150.00(10)
_cell_measurement_theta_max 74.0900
_cell_measurement_theta_min 3.2760
_cell_volume 4382.14(7)
_computing_cell_refinement 'CrysAlisPro 1.171.41.56a (Rigaku OD, 2020)'
_computing_data_collection 'CrysAlisPro 1.171.41.56a (Rigaku OD, 2020)'
_computing_data_reduction 'CrysAlisPro 1.171.41.56a (Rigaku OD, 2020)'
_computing_molecular_graphics 'Olex2 1.3 (Dolomanov et al., 2009)'
_computing_publication_material 'Olex2 1.3 (Dolomanov et al., 2009)'
_computing_structure_refinement 'SHELXL 2018/3 (Sheldrick, 2015)'
_computing_structure_solution 'SHELXT 2018/3 (Sheldrick, 2015)'
_diffrn_ambient_environment N~2~
_diffrn_ambient_temperature 150.00(10)
_diffrn_detector 'Hybrid Pixel Array Detector'
_diffrn_detector_area_resol_mean 10.0000
_diffrn_detector_type 'HyPix-Arc 150'
_diffrn_measured_fraction_theta_full 0.991
_diffrn_measured_fraction_theta_max 0.978
_diffrn_measurement_details
;
List of Runs (angles in degrees, time in seconds):

  # Type    Start    End  Width  t~exp~   \w     \q     \k     \f   Frames
#--------------------------------------------------------------------------
  1  \w    -65.00 -40.00   0.50    0.80    --  -28.00 -66.00-123.76   50
  2  \w    -93.00 -59.00   0.50    0.80    --  -52.43 -15.00 -60.00   68
  3  \w    -54.00 -24.00   0.50    0.80    --  -52.43 -15.00 -60.00   60
  4  \w     34.00  60.00   0.50    0.80    --   68.73-125.00 -90.00   52
  5  \w     68.00  94.00   0.50    0.80    --   68.73-125.00 -60.00   52
  6  \w     36.00  64.00   0.50    0.80    --   68.73-125.00 -60.00   56
  7  \w     64.00  94.00   0.50    0.80    --   68.73-125.00  30.00   60
  8  \w     49.00  94.00   0.50    0.80    --   69.88-125.00  60.00   90
  9  \w     37.00  83.00   0.50    0.80    --   69.88   0.00   0.00   92
 10  \w     37.00  95.00   0.50    0.80    --   69.88-125.00-120.00  116
 11  \w     36.00 101.00   0.50    0.80    --   69.88   0.00  90.00  130
 12  \w     46.00 103.00   0.50    0.80    --   75.25-130.00 121.25  114
 13  \w     72.00  97.00   0.50    0.80    --   75.25-118.00 -16.03   50
 14  \w     49.00  78.00   0.50    0.80    --   75.25-113.00 124.11   58
 15  \w     38.00  63.00   0.50    0.80    --   75.25-125.00  34.18   50
 16  \w     61.00  87.00   0.50    0.80    --   75.25-120.00 179.24   52
 17  \w     35.00  68.00   0.50    0.80    --   75.25-118.00 -16.03   66
 18  \w     71.00  96.00   0.50    0.80    --   75.25-115.00 -96.31   50
 19  \w     35.00  60.00   0.50    0.80    --   75.25 -53.00  94.38   50
 20  \w     54.00  87.00   0.50    0.80    --   75.25-108.00 -91.20   66
 21  \w     89.00 114.00   0.50    0.80    --   75.25  19.00 137.58   50
 22  \w     63.00  99.00   0.50    0.80    --   75.25  20.00   6.84   72
 23  \w     79.00 104.00   0.50    0.80    --   75.25  22.00  54.92   50
 24  \w     39.00  64.00   0.50    0.80    --   75.25-102.00 176.31   50
 25  \w     49.00  95.00   0.50    0.80    --   75.25-114.00 -51.89   92
 26  \w     44.00 111.00   0.50    0.80    --   75.25   6.00 117.30  134
 27  \w     50.00  75.00   0.50    0.80    --   75.25-110.00 145.57   50
 28  \w     36.00  62.00   0.50    0.80    --   75.25-122.00 147.46   52
 29  \w     81.00 109.00   0.50    0.80    --   75.25   6.00 -92.65   56
 30  \w     42.00  67.00   0.50    0.80    --   75.25 -98.00 -44.33   50
 31  \w     46.00  72.00   0.50    0.80    --   75.25-116.00  53.84   52
 32  \w     37.00  62.00   0.50    0.80    --   75.25 -60.00 143.17   50
 33  \w     45.00  70.00   0.50    0.80    --   75.25   6.00 -92.65   50
 34  \w     61.00 109.00   0.50    0.80    --   75.25  20.00-159.92   96
 35  \w     36.00  84.00   0.50    0.80    --   75.25-113.00 -41.96   96
 36  \w     69.00  96.00   0.50    0.80    --   75.25-116.00   9.51   54
 37  \w     90.00 120.00   0.50    0.80    --   75.25  34.00 172.36   60
 38  \w     73.00  99.00   0.50    0.80    --   75.25-122.00 147.46   52
 39  \w     72.00  97.00   0.50    0.80    --   75.25-118.00-151.11   50
 40  \w     66.00  91.00   0.50    0.80    --   75.25   0.00-121.14   50
 41  \w     61.00  96.00   0.50    0.80    --   75.25-115.00-134.33   70
 42  \w     39.00  67.00   0.50    0.80    --   75.25-115.00 -96.31   56
 43  \w     73.00  98.00   0.50    0.80    --   75.25-120.00-120.09   50
 44  \w     39.00  78.00   0.50    0.80    --   75.25-128.00  25.65   78
 45  \w     51.00 100.00   0.50    0.80    --   75.25-124.00  14.20   98
;
_diffrn_measurement_device 'four-circle diffractometer'
_diffrn_measurement_device_type 'XtaLAB Synergy, Dualflex, HyPix-Arc 150'
_diffrn_measurement_method '\w scans'
_diffrn_orient_matrix_type 'CrysAlisPro convention (1999,Acta A55,543-557)'
_diffrn_orient_matrix_UB_11 -0.0845062000
_diffrn_orient_matrix_UB_12 -0.0325113000
_diffrn_orient_matrix_UB_13 -0.0405240000
_diffrn_orient_matrix_UB_21 0.0260038000
_diffrn_orient_matrix_UB_22 -0.1147125000
_diffrn_orient_matrix_UB_23 0.0107142000
_diffrn_orient_matrix_UB_31 -0.0836372000
_diffrn_orient_matrix_UB_32 -0.0025427000
_diffrn_orient_matrix_UB_33 0.0394757000
_diffrn_radiation_monochromator mirror
_diffrn_radiation_probe x-ray
_diffrn_radiation_type 'Cu K\a'
_diffrn_radiation_wavelength 1.54184
_diffrn_reflns_av_R_equivalents 0.0290
_diffrn_reflns_av_unetI/netI 0.0209
_diffrn_reflns_Laue_measured_fraction_full 0.991
_diffrn_reflns_Laue_measured_fraction_max 0.978
_diffrn_reflns_limit_h_max 14
_diffrn_reflns_limit_h_min -15
_diffrn_reflns_limit_k_max 15
_diffrn_reflns_limit_k_min -15
_diffrn_reflns_limit_l_max 33
_diffrn_reflns_limit_l_min -30
_diffrn_reflns_number 57958
_diffrn_reflns_point_group_measured_fraction_full 0.991
_diffrn_reflns_point_group_measured_fraction_max 0.978
_diffrn_reflns_theta_full 67.684
_diffrn_reflns_theta_max 74.369
_diffrn_reflns_theta_min 3.303
_diffrn_source 'micro-focus sealed X-ray tube'
_diffrn_source_type 'PhotonJet (Cu) X-ray Source'
_exptl_absorpt_coefficient_mu 6.045
_exptl_absorpt_correction_T_max 0.762
_exptl_absorpt_correction_T_min 0.526
_exptl_absorpt_correction_type analytical
_exptl_absorpt_process_details
;
CrysAlisPro 1.171.41.56a (Rigaku Oxford Diffraction, 2020)
Analytical numeric absorption correction using a multifaceted crystal
			model based on expressions derived by R.C. Clark & J.S. Reid.
(Clark, R. C. & Reid, J. S. (1995). Acta Cryst. A51, 887-897)
Empirical absorption correction using spherical harmonics,
 implemented in SCALE3 ABSPACK scaling algorithm.
;
_exptl_crystal_colour 'pale pink'
_exptl_crystal_density_diffrn 1.721
_exptl_crystal_description prism
_exptl_crystal_F_000 2276
_exptl_crystal_size_max 0.118
_exptl_crystal_size_mid 0.113
_exptl_crystal_size_min 0.048
_refine_diff_density_max 0.759
_refine_diff_density_min -0.782
_refine_diff_density_rms 0.072
_refine_ls_extinction_method none
_refine_ls_goodness_of_fit_ref 1.063
_refine_ls_hydrogen_treatment constr
_refine_ls_matrix_type full
_refine_ls_number_parameters 598
_refine_ls_number_reflns 8746
_refine_ls_number_restraints 87
_refine_ls_restrained_S_all 1.087
_refine_ls_R_factor_all 0.0380
_refine_ls_R_factor_gt 0.0333
_refine_ls_shift/su_max 0.002
_refine_ls_shift/su_mean 0.000
_refine_ls_structure_factor_coef Fsqd
_refine_ls_weighting_details 'w=1/[\s^2^(Fo^2^)+(0.0489P)^2^+4.3370P] where P=(Fo^2^+2Fc^2^)/3'
_refine_ls_weighting_scheme calc
_refine_ls_wR_factor_gt 0.0892
_refine_ls_wR_factor_ref 0.0921
_reflns_Friedel_coverage 0.000
_reflns_number_gt 7711
_reflns_number_total 8746
_reflns_threshold_expression 'I > 2\s(I)'
_cod_data_source_file d1dt01079d2.cif
_cod_data_source_block 2_Er(dpa-ester)3
_cod_depositor_comments 'Adding full bibliography for 7707159--7707161.cif.'
_cod_original_cell_volume 4382.14(8)
_cod_database_code 7707160
_shelx_shelxl_version_number 2018/3
_chemical_oxdiff_formula 'C33 H39 Cl3 Er N3 O24'
_shelx_space_group_comment
;
The symmetry employed for this shelxl refinement is uniquely defined
by the following loop, which should always be used as a source of
symmetry information in preference to the above space-group names.
They are only intended as comments.
;
_reflns_odcompleteness_completeness 97.44
_reflns_odcompleteness_iscentric 1
_reflns_odcompleteness_theta 74.33
_olex2_refinement_description
;
1. Fixed Uiso
 At 1.2 times of:
  All C(H) groups, All C(H,H) groups
 At 1.5 times of:
  All C(H,H,H) groups
2. Restrained distances
 Cl3A-O21A = Cl3A-O22A = Cl3A-O23A = Cl3A-O24A
 1.5 with sigma of 0.02
 Cl3B-O21B = Cl3B-O22B = Cl3B-O23B = Cl3B-O24B
 1.5 with sigma of 0.02
 Cl3C-O21C = Cl3C-O22C = Cl3C-O23C = Cl3C-O24C
 1.5 with sigma of 0.02
 Cl3A-O21A \\sim Cl3A-O22A \\sim Cl3A-O23A \\sim Cl3A-O24A
 with sigma of 0.02
 O23A-O21A \\sim O22A-O24A \\sim O23A-O24A \\sim O22A-O21A \\sim O23A-O22A
\\sim O21A-O24A
 with sigma of 0.04
 Cl3B-O21B \\sim Cl3B-O22B \\sim Cl3B-O23B \\sim Cl3B-O24B
 with sigma of 0.02
 O23B-O21B \\sim O22B-O24B \\sim O23B-O24B \\sim O22B-O21B \\sim O23B-O22B
\\sim O21B-O24B
 with sigma of 0.04
 Cl3C-O21C \\sim Cl3C-O22C \\sim Cl3C-O23C \\sim Cl3C-O24C
 with sigma of 0.02
 O23C-O21C \\sim O22C-O24C \\sim O23C-O24C \\sim O22C-O21C \\sim O23C-O22C
\\sim O21C-O24C
 with sigma of 0.04
3. Uiso/Uaniso restraints and constraints
Cl3A \\sim O21A \\sim O22A \\sim O23A \\sim O24A: within 2A with sigma of 0.04
and sigma for terminal atoms of 0.08 within 2A
Cl3B \\sim O21B \\sim O22B \\sim O23B \\sim O24B: within 2A with sigma of 0.04
and sigma for terminal atoms of 0.08 within 2A
Cl3C \\sim O21C \\sim O22C \\sim O23C \\sim O24C: within 2A with sigma of 0.04
and sigma for terminal atoms of 0.08 within 2A
4. Rigid body (RIGU) restrains
 Cl3A, O21A, O22A, O23A, O24A
 with sigma for 1-2 distances of 0.004 and sigma for 1-3 distances of 0.004
 Cl3B, O21B, O22B, O23B, O24B
 with sigma for 1-2 distances of 0.004 and sigma for 1-3 distances of 0.004
 Cl3C, O21C, O22C, O23C, O24C
 with sigma for 1-2 distances of 0.004 and sigma for 1-3 distances of 0.004
5. Others
 Fixed Sof: Cl3A(0.33333) O21A(0.33333) O22A(0.33333) O23A(0.33333)
 O24A(0.33333) Cl3B(0.33333) O21B(0.33333) O22B(0.33333) O23B(0.33333)
 O24B(0.33333) Cl3C(0.33333) O21C(0.33333) O22C(0.33333) O23C(0.33333)
 O24C(0.33333)
6.a Secondary CH2 refined with riding coordinates:
 C2(H2A,H2B), C10(H10A,H10B), C13(H13A,H13B), C21(H21A,H21B), C24(H24A,H24B),
 C32(H32A,H32B)
6.b Aromatic/amide H refined with riding coordinates:
 C5(H5), C6(H6), C7(H7), C16(H16), C17(H17), C18(H18), C27(H27), C28(H28),
 C29(H29)
6.c Idealised Me refined as rotating group:
 C1(H1A,H1B,H1C), C11(H11A,H11B,H11C), C12(H12A,H12B,H12C), C22(H22A,H22B,
 H22C), C23(H23A,H23B,H23C), C33(H33A,H33B,H33C)
;
_olex2_submission_special_instructions 'No special instructions were received'
_oxdiff_exptl_absorpt_empirical_details
;
Empirical correction (ABSPACK) includes:
- Absorption correction using spherical harmonics
- Frame scaling
;
_oxdiff_exptl_absorpt_empirical_full_max 1.218
_oxdiff_exptl_absorpt_empirical_full_min 0.822

loop_
_space_group_symop_operation_xyz
'x, y, z'
'-x, y+1/2, -z+1/2'
'-x, -y, -z'
'x, -y-1/2, z-1/2'

loop_
_atom_site_label
_atom_site_type_symbol
_atom_site_fract_x
_atom_site_fract_y
_atom_site_fract_z
_atom_site_U_iso_or_equiv
_atom_site_adp_type
_atom_site_occupancy
_atom_site_site_symmetry_order
_atom_site_calc_flag
_atom_site_refinement_flags_posn
_atom_site_refinement_flags_adp
_atom_site_refinement_flags_occupancy
_atom_site_disorder_assembly
_atom_site_disorder_group
Er1 Er 0.26443(2) 0.69904(2) 0.38908(2) 0.03127(7) Uani 1 1 d . . . . .
O1 O 0.09253(16) 0.77226(17) 0.39397(7) 0.0369(4) Uani 1 1 d . . . . .
O2 O 0.39411(16) 0.65844(17) 0.45401(7) 0.0370(4) Uani 1 1 d . . . . .
O3 O 0.46199(17) 0.68283(19) 0.53248(8) 0.0442(5) Uani 1 1 d . . . . .
O4 O -0.03040(17) 0.8477(2) 0.43842(8) 0.0481(5) Uani 1 1 d . . . . .
O5 O 0.16470(17) 0.55462(17) 0.41578(8) 0.0396(5) Uani 1 1 d . . . . .
O6 O 0.43061(16) 0.70380(15) 0.35054(7) 0.0357(4) Uani 1 1 d . . . . .
O7 O 0.1149(2) 0.39023(19) 0.39947(10) 0.0563(6) Uani 1 1 d . . . . .
O8 O 0.56103(17) 0.62814(17) 0.31130(8) 0.0413(5) Uani 1 1 d . . . . .
O9 O 0.15601(18) 0.63658(18) 0.31886(8) 0.0432(5) Uani 1 1 d . . . . .
O10 O 0.34382(16) 0.86514(16) 0.40393(7) 0.0360(4) Uani 1 1 d . . . . .
O11 O 0.0797(2) 0.6616(2) 0.24218(9) 0.0648(7) Uani 1 1 d . . . . .
O12 O 0.40098(18) 1.01484(17) 0.37257(8) 0.0430(5) Uani 1 1 d . . . . .
N1 N 0.22220(18) 0.75767(18) 0.47249(8) 0.0309(5) Uani 1 1 d . . . . .
N2 N 0.33436(19) 0.53108(19) 0.36479(8) 0.0348(5) Uani 1 1 d . . . . .
N3 N 0.2503(2) 0.8160(2) 0.31733(9) 0.0365(5) Uani 1 1 d . . . . .
C1 C -0.2083(3) 0.8696(4) 0.41131(18) 0.0721(12) Uani 1 1 d . . . . .
H1A H -0.258280 0.879132 0.382428 0.108 Uiso 1 1 calc R U . . .
H1B H -0.207020 0.932016 0.432074 0.108 Uiso 1 1 calc R U . . .
H1C H -0.230264 0.810276 0.431021 0.108 Uiso 1 1 calc R U . . .
C2 C -0.1043(3) 0.8508(4) 0.39425(14) 0.0638(11) Uani 1 1 d . . . . .
H2A H -0.084244 0.906734 0.371370 0.077 Uiso 1 1 calc R U . . .
H2B H -0.102837 0.784193 0.376050 0.077 Uiso 1 1 calc R U . . .
C3 C 0.0630(2) 0.8085(2) 0.43265(11) 0.0352(6) Uani 1 1 d . . . . .
C4 C 0.1327(2) 0.8077(2) 0.47932(11) 0.0338(6) Uani 1 1 d . . . . .
C5 C 0.1081(2) 0.8492(3) 0.52501(11) 0.0407(7) Uani 1 1 d . . . . .
H5 H 0.043298 0.884657 0.528686 0.049 Uiso 1 1 calc R U . . .
C6 C 0.1811(3) 0.8373(3) 0.56505(11) 0.0428(7) Uani 1 1 d . . . . .
H6 H 0.166504 0.863765 0.596997 0.051 Uiso 1 1 calc R U . . .
C7 C 0.2756(2) 0.7866(2) 0.55834(11) 0.0390(7) Uani 1 1 d . . . . .
H7 H 0.327068 0.778504 0.585240 0.047 Uiso 1 1 calc R U . . .
C8 C 0.2928(2) 0.7481(2) 0.51115(10) 0.0332(6) Uani 1 1 d . . . . .
C9 C 0.3884(2) 0.6913(2) 0.49682(11) 0.0351(6) Uani 1 1 d . . . . .
C10 C 0.5593(3) 0.6277(3) 0.52072(13) 0.0510(8) Uani 1 1 d . . . . .
H10A H 0.581859 0.581618 0.548864 0.061 Uiso 1 1 calc R U . . .
H10B H 0.545507 0.584358 0.490577 0.061 Uiso 1 1 calc R U . . .
C11 C 0.6434(3) 0.7025(3) 0.51192(18) 0.0649(11) Uani 1 1 d . . . . .
H11A H 0.624159 0.742774 0.481789 0.097 Uiso 1 1 calc R U . . .
H11B H 0.709654 0.665403 0.507421 0.097 Uiso 1 1 calc R U . . .
H11C H 0.652550 0.749128 0.540660 0.097 Uiso 1 1 calc R U . . .
C12 C 0.0400(3) 0.3783(3) 0.48000(16) 0.0654(10) Uani 1 1 d . . . . .
H12A H 0.069468 0.308330 0.483100 0.098 Uiso 1 1 calc R U . . .
H12B H -0.025057 0.382247 0.497984 0.098 Uiso 1 1 calc R U . . .
H12C H 0.091445 0.428301 0.494288 0.098 Uiso 1 1 calc R U . . .
C13 C 0.0159(3) 0.4029(3) 0.42593(16) 0.0601(10) Uani 1 1 d . . . . .
H13A H -0.039251 0.355420 0.411634 0.072 Uiso 1 1 calc R U . . .
H13B H -0.010413 0.474760 0.422248 0.072 Uiso 1 1 calc R U . . .
C14 C 0.1792(3) 0.4691(3) 0.39801(12) 0.0425(7) Uani 1 1 d . . . . .
C15 C 0.2767(3) 0.4461(2) 0.37156(11) 0.0402(7) Uani 1 1 d . . . . .
C16 C 0.3079(3) 0.3486(3) 0.35616(12) 0.0473(8) Uani 1 1 d . . . . .
H16 H 0.264729 0.289457 0.360352 0.057 Uiso 1 1 calc R U . . .
C17 C 0.4050(3) 0.3406(3) 0.33429(12) 0.0498(8) Uani 1 1 d . . . . .
H17 H 0.430231 0.274955 0.324389 0.060 Uiso 1 1 calc R U . . .
C18 C 0.4642(3) 0.4284(3) 0.32710(12) 0.0442(7) Uani 1 1 d . . . . .
H18 H 0.530309 0.424098 0.312195 0.053 Uiso 1 1 calc R U . . .
C19 C 0.4253(2) 0.5227(2) 0.34202(10) 0.0365(6) Uani 1 1 d . . . . .
C20 C 0.4740(2) 0.6265(2) 0.33500(10) 0.0361(6) Uani 1 1 d . . . . .
C21 C 0.6060(3) 0.7325(3) 0.30469(14) 0.0510(8) Uani 1 1 d . . . . .
H21A H 0.610883 0.769602 0.337056 0.061 Uiso 1 1 calc R U . . .
H21B H 0.560037 0.772956 0.280821 0.061 Uiso 1 1 calc R U . . .
C22 C 0.7137(3) 0.7208(3) 0.28517(16) 0.0590(9) Uani 1 1 d . . . . .
H22A H 0.707873 0.686338 0.252566 0.089 Uiso 1 1 calc R U . . .
H22B H 0.758128 0.679228 0.308605 0.089 Uiso 1 1 calc R U . . .
H22C H 0.745604 0.789322 0.281561 0.089 Uiso 1 1 calc R U . . .
C23 C 0.0815(5) 0.4718(5) 0.2381(2) 0.1019(19) Uani 1 1 d . . . . .
H23A H 0.113555 0.478942 0.205823 0.153 Uiso 1 1 calc R U . . .
H23B H 0.037017 0.409711 0.237612 0.153 Uiso 1 1 calc R U . . .
H23C H 0.137329 0.465542 0.264754 0.153 Uiso 1 1 calc R U . . .
C24 C 0.0158(4) 0.5644(4) 0.24724(18) 0.0825(15) Uani 1 1 d . . . . .
H24A H -0.010614 0.560739 0.281253 0.099 Uiso 1 1 calc R U . . .
H24B H -0.045954 0.565815 0.222914 0.099 Uiso 1 1 calc R U . . .
C25 C 0.1437(3) 0.6875(3) 0.27999(12) 0.0453(8) Uani 1 1 d . . . . .
C26 C 0.1999(3) 0.7870(3) 0.27460(11) 0.0429(7) Uani 1 1 d . . . . .
C27 C 0.2040(3) 0.8446(3) 0.23087(12) 0.0542(9) Uani 1 1 d . . . . .
H27 H 0.166814 0.822974 0.200891 0.065 Uiso 1 1 calc R U . . .
C28 C 0.2634(3) 0.9341(3) 0.23229(13) 0.0580(10) Uani 1 1 d . . . . .
H28 H 0.268881 0.974326 0.202877 0.070 Uiso 1 1 calc R U . . .
C29 C 0.3153(3) 0.9652(3) 0.27677(12) 0.0491(8) Uani 1 1 d . . . . .
H29 H 0.356191 1.026891 0.278516 0.059 Uiso 1 1 calc R U . . .
C30 C 0.3057(2) 0.9034(2) 0.31862(10) 0.0379(6) Uani 1 1 d . . . . .
C31 C 0.3529(2) 0.9265(2) 0.36943(10) 0.0346(6) Uani 1 1 d . . . . .
C32 C 0.4457(3) 1.0468(3) 0.42135(13) 0.0492(8) Uani 1 1 d . . . . .
H32A H 0.394883 1.031348 0.447042 0.059 Uiso 1 1 calc R U . . .
H32B H 0.457865 1.122531 0.421265 0.059 Uiso 1 1 calc R U . . .
C33 C 0.5464(3) 0.9933(3) 0.43424(14) 0.0586(9) Uani 1 1 d . . . . .
H33A H 0.594478 1.002975 0.407233 0.088 Uiso 1 1 calc R U . . .
H33B H 0.533088 0.919305 0.438722 0.088 Uiso 1 1 calc R U . . .
H33C H 0.578585 1.022185 0.465318 0.088 Uiso 1 1 calc R U . . .
Cl1 Cl 0.27452(7) 0.49377(7) 0.58389(3) 0.0537(2) Uani 1 1 d . . . . .
O13 O 0.2493(2) 0.5260(2) 0.53341(9) 0.0607(7) Uani 1 1 d . . . . .
O14 O 0.3799(3) 0.4563(4) 0.58710(12) 0.1037(14) Uani 1 1 d . . . . .
O15 O 0.2053(3) 0.4163(3) 0.59763(15) 0.1002(12) Uani 1 1 d . . . . .
O16 O 0.2673(4) 0.5793(3) 0.61660(11) 0.1041(13) Uani 1 1 d . . . . .
Cl2 Cl 0.37138(6) 0.57982(6) 0.20290(3) 0.04343(17) Uani 1 1 d . . . . .
O17 O 0.4136(3) 0.4789(2) 0.20513(12) 0.0815(10) Uani 1 1 d . . . . .
O18 O 0.3317(2) 0.6073(2) 0.24992(8) 0.0642(8) Uani 1 1 d . . . . .
O19 O 0.2901(3) 0.5860(5) 0.16625(12) 0.131(2) Uani 1 1 d . . . . .
O20 O 0.4523(4) 0.6465(3) 0.1915(2) 0.144(2) Uani 1 1 d . . . . .
Cl3A Cl 0.1331(4) 1.0885(4) 0.39596(19) 0.0440(15) Uiso 0.3333 1 d D U P A 1
O21A O 0.1713(8) 0.9891(7) 0.4097(4) 0.075(3) Uiso 0.3333 1 d D U P A 1
O22A O 0.1861(7) 1.1238(7) 0.3510(3) 0.048(2) Uiso 0.3333 1 d D U P A 1
O23A O 0.0175(6) 1.0741(8) 0.3804(4) 0.069(3) Uiso 0.3333 1 d D U P A 1
O24A O 0.1421(8) 1.1635(8) 0.4322(3) 0.071(3) Uiso 0.3333 1 d D U P A 1
Cl3B Cl 0.1249(2) 1.1015(2) 0.38037(11) 0.0351(6) Uiso 0.3333 1 d D U P B 2
O21B O 0.1385(6) 0.9878(5) 0.3858(4) 0.0488(17) Uiso 0.3333 1 d D U P B 2
O22B O 0.1745(7) 1.1387(7) 0.3376(3) 0.050(2) Uiso 0.3333 1 d D U P B 2
O23B O 0.0160(6) 1.1264(8) 0.3769(3) 0.048(2) Uiso 0.3333 1 d D U P B 2
O24B O 0.1813(8) 1.1398(8) 0.4266(3) 0.067(2) Uiso 0.3333 1 d D U P B 2
Cl3C Cl 0.1197(4) 1.0832(4) 0.3920(2) 0.0424(15) Uiso 0.3333 1 d D U P C 3
O21C O 0.1178(8) 0.9930(7) 0.3631(4) 0.077(3) Uiso 0.3333 1 d D U P C 3
O22C O 0.2210(10) 1.1352(12) 0.3869(6) 0.137(5) Uiso 0.3333 1 d D U P C 3
O23C O 0.0370(7) 1.1536(7) 0.3849(4) 0.058(3) Uiso 0.3333 1 d D U P C 3
O24C O 0.1331(12) 1.0542(12) 0.4443(4) 0.135(5) Uiso 0.3333 1 d D U P C 3

loop_
_atom_site_aniso_label
_atom_site_aniso_U_11
_atom_site_aniso_U_22
_atom_site_aniso_U_33
_atom_site_aniso_U_23
_atom_site_aniso_U_13
_atom_site_aniso_U_12
Er1 0.03924(10) 0.03069(10) 0.02387(9) -0.00128(6) 0.00175(7) -0.00138(6)
O1 0.0377(10) 0.0414(12) 0.0316(10) 0.0012(8) 0.0001(8) -0.0003(9)
O2 0.0434(11) 0.0395(11) 0.0281(10) -0.0004(8) 0.0016(8) 0.0053(9)
O3 0.0426(11) 0.0588(14) 0.0306(10) -0.0015(9) -0.0041(9) 0.0074(10)
O4 0.0374(11) 0.0694(16) 0.0373(11) 0.0000(11) 0.0013(9) 0.0066(11)
O5 0.0476(11) 0.0352(11) 0.0363(10) 0.0000(9) 0.0057(9) -0.0064(9)
O6 0.0428(11) 0.0342(11) 0.0303(10) -0.0019(8) 0.0034(8) 0.0005(8)
O7 0.0635(15) 0.0404(13) 0.0660(16) -0.0026(11) 0.0135(12) -0.0150(11)
O8 0.0464(12) 0.0396(12) 0.0385(11) -0.0016(9) 0.0082(9) 0.0011(9)
O9 0.0525(12) 0.0432(13) 0.0331(11) -0.0073(9) -0.0056(9) 0.0001(10)
O10 0.0469(11) 0.0356(11) 0.0260(9) -0.0006(8) 0.0070(8) -0.0035(9)
O11 0.0767(18) 0.0720(18) 0.0427(13) -0.0076(13) -0.0245(12) -0.0040(15)
O12 0.0526(12) 0.0370(12) 0.0401(11) 0.0037(9) 0.0071(9) -0.0049(10)
N1 0.0359(12) 0.0302(12) 0.0269(11) 0.0002(9) 0.0036(9) -0.0051(9)
N2 0.0457(13) 0.0319(13) 0.0266(11) -0.0010(9) 0.0005(10) -0.0012(10)
N3 0.0428(13) 0.0408(14) 0.0260(11) -0.0031(10) 0.0036(10) 0.0070(11)
C1 0.048(2) 0.082(3) 0.085(3) -0.010(3) -0.009(2) 0.010(2)
C2 0.0437(18) 0.099(3) 0.047(2) 0.007(2) -0.0102(15) 0.006(2)
C3 0.0341(14) 0.0375(16) 0.0343(15) 0.0030(12) 0.0054(12) -0.0022(11)
C4 0.0354(14) 0.0352(15) 0.0311(14) 0.0001(11) 0.0050(11) -0.0054(11)
C5 0.0397(15) 0.0475(18) 0.0356(15) -0.0055(13) 0.0090(12) 0.0002(13)
C6 0.0473(17) 0.0499(19) 0.0317(14) -0.0072(13) 0.0078(13) -0.0047(14)
C7 0.0440(16) 0.0459(18) 0.0269(13) -0.0013(12) 0.0013(12) -0.0052(13)
C8 0.0385(14) 0.0336(15) 0.0276(13) 0.0025(11) 0.0039(11) -0.0042(11)
C9 0.0395(15) 0.0375(16) 0.0281(13) 0.0036(11) 0.0000(11) -0.0011(12)
C10 0.0486(18) 0.054(2) 0.0488(18) -0.0020(16) -0.0085(15) 0.0117(16)
C11 0.049(2) 0.067(3) 0.079(3) -0.008(2) 0.0093(19) 0.0031(18)
C12 0.063(2) 0.057(2) 0.077(3) 0.001(2) 0.010(2) -0.0115(19)
C13 0.055(2) 0.050(2) 0.076(3) 0.0012(19) 0.0115(19) -0.0118(17)
C14 0.0539(18) 0.0354(17) 0.0380(15) 0.0033(13) 0.0013(13) -0.0084(14)
C15 0.0524(17) 0.0345(16) 0.0332(14) -0.0016(12) -0.0007(12) -0.0024(13)
C16 0.066(2) 0.0319(16) 0.0433(17) -0.0029(13) 0.0012(15) -0.0026(15)
C17 0.074(2) 0.0351(17) 0.0407(17) -0.0061(13) 0.0027(16) 0.0053(16)
C18 0.0590(19) 0.0384(17) 0.0354(15) -0.0033(13) 0.0034(14) 0.0071(14)
C19 0.0466(16) 0.0365(16) 0.0260(13) 0.0001(11) 0.0004(11) 0.0030(12)
C20 0.0426(15) 0.0398(16) 0.0258(13) -0.0015(11) 0.0013(11) 0.0009(12)
C21 0.058(2) 0.0418(18) 0.055(2) -0.0022(15) 0.0178(16) -0.0052(16)
C22 0.059(2) 0.057(2) 0.064(2) -0.0007(18) 0.0167(18) -0.0075(18)
C23 0.117(4) 0.107(5) 0.081(4) -0.037(3) 0.006(3) -0.038(4)
C24 0.105(4) 0.077(3) 0.062(3) -0.015(2) -0.032(2) -0.017(3)
C25 0.0497(18) 0.051(2) 0.0341(16) -0.0088(14) -0.0062(13) 0.0071(14)
C26 0.0500(17) 0.0485(19) 0.0300(14) -0.0021(12) -0.0001(13) 0.0111(14)
C27 0.069(2) 0.065(2) 0.0279(15) 0.0037(15) -0.0032(14) 0.0143(19)
C28 0.075(2) 0.066(3) 0.0333(16) 0.0137(16) 0.0048(16) 0.008(2)
C29 0.059(2) 0.050(2) 0.0389(16) 0.0113(14) 0.0083(14) 0.0038(16)
C30 0.0437(15) 0.0404(17) 0.0303(14) 0.0046(12) 0.0089(12) 0.0069(13)
C31 0.0396(14) 0.0315(15) 0.0336(14) -0.0016(11) 0.0108(11) 0.0019(11)
C32 0.059(2) 0.0419(18) 0.0475(18) -0.0072(14) 0.0090(15) -0.0089(15)
C33 0.060(2) 0.068(3) 0.0472(19) 0.0058(18) 0.0049(16) -0.0099(19)
Cl1 0.0649(5) 0.0574(5) 0.0387(4) 0.0059(3) 0.0019(3) 0.0037(4)
O13 0.0833(18) 0.0549(16) 0.0420(13) 0.0059(11) -0.0139(12) -0.0085(14)
O14 0.079(2) 0.171(4) 0.0588(18) 0.006(2) -0.0110(16) 0.038(2)
O15 0.111(3) 0.089(3) 0.100(3) 0.042(2) 0.001(2) -0.022(2)
O16 0.193(4) 0.076(2) 0.0444(16) -0.0049(15) 0.020(2) 0.013(3)
Cl2 0.0548(4) 0.0455(4) 0.0307(3) 0.0015(3) 0.0081(3) 0.0021(3)
O17 0.128(3) 0.0477(17) 0.0717(19) 0.0046(14) 0.0329(19) 0.0191(17)
O18 0.0729(17) 0.087(2) 0.0325(12) -0.0106(12) 0.0022(11) 0.0269(15)
O19 0.112(3) 0.238(6) 0.0409(16) -0.018(2) -0.0218(17) 0.064(3)
O20 0.158(4) 0.062(2) 0.225(6) -0.018(3) 0.127(4) -0.037(3)

loop_
_atom_type_symbol
_atom_type_description
_atom_type_scat_dispersion_real
_atom_type_scat_dispersion_imag
_atom_type_scat_source
C C 0.0181 0.0091 'International Tables Vol C Tables 4.2.6.8 and 6.1.1.4'
H H 0.0000 0.0000 'International Tables Vol C Tables 4.2.6.8 and 6.1.1.4'
Cl Cl 0.3639 0.7018 'International Tables Vol C Tables 4.2.6.8 and 6.1.1.4'
Er Er -9.4367 3.9380 'International Tables Vol C Tables 4.2.6.8 and 6.1.1.4'
N N 0.0311 0.0180 'International Tables Vol C Tables 4.2.6.8 and 6.1.1.4'
O O 0.0492 0.0322 'International Tables Vol C Tables 4.2.6.8 and 6.1.1.4'

loop_
_exptl_crystal_face_index_h
_exptl_crystal_face_index_k
_exptl_crystal_face_index_l
_exptl_crystal_face_perp_dist
1 -1 -1 0.0578
-1 1 1 0.0578
-1 -2 5 0.0522
1 2 -5 0.0522
3 2 4 0.0242
-3 -2 -4 0.0242
-2 -1 5 0.0473

loop_
_geom_angle_atom_site_label_1
_geom_angle_atom_site_label_2
_geom_angle_atom_site_label_3
_geom_angle
_geom_angle_site_symmetry_1
_geom_angle_site_symmetry_3
_geom_angle_publ_flag
O1 Er1 O5 78.03(7) . . ?
O1 Er1 O6 147.19(7) . . ?
O1 Er1 O9 72.13(7) . . ?
O1 Er1 O10 90.68(7) . . ?
O1 Er1 N1 65.12(7) . . ?
O1 Er1 N2 135.42(8) . . ?
O1 Er1 N3 76.80(8) . . ?
O2 Er1 O1 129.89(7) . . ?
O2 Er1 O5 87.94(7) . . ?
O2 Er1 O6 74.57(7) . . ?
O2 Er1 O9 146.82(8) . . ?
O2 Er1 O10 79.05(7) . . ?
O2 Er1 N1 65.10(7) . . ?
O2 Er1 N2 75.74(7) . . ?
O2 Er1 N3 136.66(8) . . ?
O5 Er1 O6 129.96(7) . . ?
O5 Er1 O9 71.55(8) . . ?
O5 Er1 O10 151.16(7) . . ?
O5 Er1 N1 79.70(7) . . ?
O5 Er1 N2 65.93(8) . . ?
O5 Er1 N3 134.66(8) . . ?
O6 Er1 O9 98.53(7) . . ?
O6 Er1 N1 128.91(7) . . ?
O6 Er1 N2 64.40(7) . . ?
O6 Er1 N3 70.88(8) . . ?
O9 Er1 N1 132.32(8) . . ?
O9 Er1 N2 72.17(8) . . ?
O9 Er1 N3 65.09(8) . . ?
O10 Er1 O6 71.19(7) . . ?
O10 Er1 O9 130.30(7) . . ?
O10 Er1 N1 71.49(7) . . ?
O10 Er1 N2 133.18(8) . . ?
O10 Er1 N3 65.66(8) . . ?
N2 Er1 N1 128.23(8) . . ?
N3 Er1 N1 121.13(8) . . ?
N3 Er1 N2 110.52(8) . . ?
C3 O1 Er1 121.72(19) . . ?
C9 O2 Er1 122.05(19) . . ?
C9 O3 C10 117.2(2) . . ?
C3 O4 C2 117.2(3) . . ?
C14 O5 Er1 119.8(2) . . ?
C20 O6 Er1 123.22(19) . . ?
C14 O7 C13 118.3(3) . . ?
C20 O8 C21 114.6(2) . . ?
C25 O9 Er1 121.4(2) . . ?
C31 O10 Er1 120.68(18) . . ?
C25 O11 C24 117.3(3) . . ?
C31 O12 C32 117.8(2) . . ?
C4 N1 Er1 120.64(18) . . ?
C4 N1 C8 118.6(2) . . ?
C8 N1 Er1 120.52(18) . . ?
C15 N2 Er1 118.9(2) . . ?
C15 N2 C19 119.1(3) . . ?
C19 N2 Er1 121.8(2) . . ?
C26 N3 Er1 120.9(2) . . ?
C30 N3 Er1 119.33(19) . . ?
C30 N3 C26 119.1(3) . . ?
H1A C1 H1B 109.5 . . ?
H1A C1 H1C 109.5 . . ?
H1B C1 H1C 109.5 . . ?
C2 C1 H1A 109.5 . . ?
C2 C1 H1B 109.5 . . ?
C2 C1 H1C 109.5 . . ?
O4 C2 H2A 110.2 . . ?
O4 C2 H2B 110.2 . . ?
C1 C2 O4 107.6(3) . . ?
C1 C2 H2A 110.2 . . ?
C1 C2 H2B 110.2 . . ?
H2A C2 H2B 108.5 . . ?
O1 C3 O4 125.1(3) . . ?
O1 C3 C4 121.1(3) . . ?
O4 C3 C4 113.7(3) . . ?
N1 C4 C3 111.0(2) . . ?
N1 C4 C5 123.2(3) . . ?
C5 C4 C3 125.8(3) . . ?
C4 C5 H5 121.1 . . ?
C6 C5 C4 117.7(3) . . ?
C6 C5 H5 121.1 . . ?
C5 C6 H6 120.1 . . ?
C7 C6 C5 119.8(3) . . ?
C7 C6 H6 120.1 . . ?
C6 C7 H7 121.0 . . ?
C6 C7 C8 118.0(3) . . ?
C8 C7 H7 121.0 . . ?
N1 C8 C7 122.7(3) . . ?
N1 C8 C9 111.4(2) . . ?
C7 C8 C9 125.8(3) . . ?
O2 C9 O3 125.4(3) . . ?
O2 C9 C8 120.3(3) . . ?
O3 C9 C8 114.4(2) . . ?
O3 C10 H10A 109.7 . . ?
O3 C10 H10B 109.7 . . ?
H10A C10 H10B 108.2 . . ?
C11 C10 O3 109.9(3) . . ?
C11 C10 H10A 109.7 . . ?
C11 C10 H10B 109.7 . . ?
C10 C11 H11A 109.5 . . ?
C10 C11 H11B 109.5 . . ?
C10 C11 H11C 109.5 . . ?
H11A C11 H11B 109.5 . . ?
H11A C11 H11C 109.5 . . ?
H11B C11 H11C 109.5 . . ?
H12A C12 H12B 109.5 . . ?
H12A C12 H12C 109.5 . . ?
H12B C12 H12C 109.5 . . ?
C13 C12 H12A 109.5 . . ?
C13 C12 H12B 109.5 . . ?
C13 C12 H12C 109.5 . . ?
O7 C13 C12 107.9(3) . . ?
O7 C13 H13A 110.1 . . ?
O7 C13 H13B 110.1 . . ?
C12 C13 H13A 110.1 . . ?
C12 C13 H13B 110.1 . . ?
H13A C13 H13B 108.4 . . ?
O5 C14 O7 125.9(3) . . ?
O5 C14 C15 120.9(3) . . ?
O7 C14 C15 113.2(3) . . ?
N2 C15 C14 112.0(3) . . ?
N2 C15 C16 122.5(3) . . ?
C16 C15 C14 125.5(3) . . ?
C15 C16 H16 121.2 . . ?
C15 C16 C17 117.6(3) . . ?
C17 C16 H16 121.2 . . ?
C16 C17 H17 120.1 . . ?
C18 C17 C16 119.8(3) . . ?
C18 C17 H17 120.1 . . ?
C17 C18 H18 120.7 . . ?
C17 C18 C19 118.6(3) . . ?
C19 C18 H18 120.7 . . ?
N2 C19 C18 122.3(3) . . ?
N2 C19 C20 110.9(3) . . ?
C18 C19 C20 126.8(3) . . ?
O6 C20 O8 124.1(3) . . ?
O6 C20 C19 119.5(3) . . ?
O8 C20 C19 116.3(3) . . ?
O8 C21 H21A 110.0 . . ?
O8 C21 H21B 110.0 . . ?
O8 C21 C22 108.4(3) . . ?
H21A C21 H21B 108.4 . . ?
C22 C21 H21A 110.0 . . ?
C22 C21 H21B 110.0 . . ?
C21 C22 H22A 109.5 . . ?
C21 C22 H22B 109.5 . . ?
C21 C22 H22C 109.5 . . ?
H22A C22 H22B 109.5 . . ?
H22A C22 H22C 109.5 . . ?
H22B C22 H22C 109.5 . . ?
H23A C23 H23B 109.5 . . ?
H23A C23 H23C 109.5 . . ?
H23B C23 H23C 109.5 . . ?
C24 C23 H23A 109.5 . . ?
C24 C23 H23B 109.5 . . ?
C24 C23 H23C 109.5 . . ?
O11 C24 H24A 109.6 . . ?
O11 C24 H24B 109.6 . . ?
C23 C24 O11 110.3(4) . . ?
C23 C24 H24A 109.6 . . ?
C23 C24 H24B 109.6 . . ?
H24A C24 H24B 108.1 . . ?
O9 C25 O11 124.1(3) . . ?
O9 C25 C26 120.4(3) . . ?
O11 C25 C26 115.4(3) . . ?
N3 C26 C25 111.7(3) . . ?
N3 C26 C27 122.3(3) . . ?
C27 C26 C25 126.0(3) . . ?
C26 C27 H27 120.9 . . ?
C28 C27 C26 118.1(3) . . ?
C28 C27 H27 120.9 . . ?
C27 C28 H28 120.1 . . ?
C27 C28 C29 119.9(3) . . ?
C29 C28 H28 120.1 . . ?
C28 C29 H29 121.1 . . ?
C28 C29 C30 117.9(3) . . ?
C30 C29 H29 121.1 . . ?
N3 C30 C29 122.6(3) . . ?
N3 C30 C31 112.3(2) . . ?
C29 C30 C31 125.1(3) . . ?
O10 C31 O12 125.8(3) . . ?
O10 C31 C30 120.6(3) . . ?
O12 C31 C30 113.6(3) . . ?
O12 C32 H32A 109.3 . . ?
O12 C32 H32B 109.3 . . ?
O12 C32 C33 111.4(3) . . ?
H32A C32 H32B 108.0 . . ?
C33 C32 H32A 109.3 . . ?
C33 C32 H32B 109.3 . . ?
C32 C33 H33A 109.5 . . ?
C32 C33 H33B 109.5 . . ?
C32 C33 H33C 109.5 . . ?
H33A C33 H33B 109.5 . . ?
H33A C33 H33C 109.5 . . ?
H33B C33 H33C 109.5 . . ?
O14 Cl1 O13 108.35(19) . . ?
O15 Cl1 O13 110.4(2) . . ?
O15 Cl1 O14 110.1(3) . . ?
O15 Cl1 O16 109.5(3) . . ?
O16 Cl1 O13 109.77(19) . . ?
O16 Cl1 O14 108.8(3) . . ?
O17 Cl2 O18 110.13(18) . . ?
O19 Cl2 O17 110.4(3) . . ?
O19 Cl2 O18 109.1(2) . . ?
O19 Cl2 O20 109.7(4) . . ?
O20 Cl2 O17 107.5(2) . . ?
O20 Cl2 O18 110.0(2) . . ?
O21A Cl3A O22A 109.1(6) . . ?
O21A Cl3A O23A 105.8(6) . . ?
O22A Cl3A O23A 106.9(6) . . ?
O24A Cl3A O21A 116.3(7) . . ?
O24A Cl3A O22A 109.5(6) . . ?
O24A Cl3A O23A 108.8(6) . . ?
O22B Cl3B O21B 111.1(5) . . ?
O22B Cl3B O24B 110.4(6) . . ?
O23B Cl3B O21B 109.7(6) . . ?
O23B Cl3B O22B 110.1(5) . . ?
O23B Cl3B O24B 113.7(6) . . ?
O24B Cl3B O21B 101.5(6) . . ?
O21C Cl3C O22C 108.6(8) . . ?
O21C Cl3C O24C 108.5(8) . . ?
O23C Cl3C O21C 118.7(7) . . ?
O23C Cl3C O22C 110.2(8) . . ?
O23C Cl3C O24C 110.2(8) . . ?
O24C Cl3C O22C 98.9(9) . . ?

loop_
_geom_bond_atom_site_label_1
_geom_bond_atom_site_label_2
_geom_bond_distance
_geom_bond_site_symmetry_2
_geom_bond_publ_flag
Er1 O1 2.386(2) . ?
Er1 O2 2.3831(19) . ?
Er1 O5 2.386(2) . ?
Er1 O6 2.399(2) . ?
Er1 O9 2.406(2) . ?
Er1 O10 2.394(2) . ?
Er1 N1 2.448(2) . ?
Er1 N2 2.446(2) . ?
Er1 N3 2.444(2) . ?
O1 C3 1.216(4) . ?
O2 C9 1.229(3) . ?
O3 C9 1.301(4) . ?
O3 C10 1.474(4) . ?
O4 C2 1.467(4) . ?
O4 C3 1.305(4) . ?
O5 C14 1.221(4) . ?
O6 C20 1.225(4) . ?
O7 C13 1.486(4) . ?
O7 C14 1.307(4) . ?
O8 C20 1.304(4) . ?
O8 C21 1.478(4) . ?
O9 C25 1.235(4) . ?
O10 C31 1.229(3) . ?
O11 C24 1.504(6) . ?
O11 C25 1.305(4) . ?
O12 C31 1.294(4) . ?
O12 C32 1.455(4) . ?
N1 C4 1.327(4) . ?
N1 C8 1.336(4) . ?
N2 C15 1.338(4) . ?
N2 C19 1.339(4) . ?
N3 C26 1.332(4) . ?
N3 C30 1.330(4) . ?
C1 H1A 0.9800 . ?
C1 H1B 0.9800 . ?
C1 H1C 0.9800 . ?
C1 C2 1.440(5) . ?
C2 H2A 0.9900 . ?
C2 H2B 0.9900 . ?
C3 C4 1.490(4) . ?
C4 C5 1.389(4) . ?
C5 H5 0.9500 . ?
C5 C6 1.386(4) . ?
C6 H6 0.9500 . ?
C6 C7 1.385(5) . ?
C7 H7 0.9500 . ?
C7 C8 1.388(4) . ?
C8 C9 1.486(4) . ?
C10 H10A 0.9900 . ?
C10 H10B 0.9900 . ?
C10 C11 1.468(5) . ?
C11 H11A 0.9800 . ?
C11 H11B 0.9800 . ?
C11 H11C 0.9800 . ?
C12 H12A 0.9800 . ?
C12 H12B 0.9800 . ?
C12 H12C 0.9800 . ?
C12 C13 1.498(6) . ?
C13 H13A 0.9900 . ?
C13 H13B 0.9900 . ?
C14 C15 1.489(5) . ?
C15 C16 1.390(5) . ?
C16 H16 0.9500 . ?
C16 C17 1.397(5) . ?
C17 H17 0.9500 . ?
C17 C18 1.379(5) . ?
C18 H18 0.9500 . ?
C18 C19 1.382(4) . ?
C19 C20 1.493(4) . ?
C21 H21A 0.9900 . ?
C21 H21B 0.9900 . ?
C21 C22 1.497(5) . ?
C22 H22A 0.9800 . ?
C22 H22B 0.9800 . ?
C22 H22C 0.9800 . ?
C23 H23A 0.9800 . ?
C23 H23B 0.9800 . ?
C23 H23C 0.9800 . ?
C23 C24 1.487(8) . ?
C24 H24A 0.9900 . ?
C24 H24B 0.9900 . ?
C25 C26 1.481(5) . ?
C26 C27 1.392(5) . ?
C27 H27 0.9500 . ?
C27 C28 1.379(6) . ?
C28 H28 0.9500 . ?
C28 C29 1.388(5) . ?
C29 H29 0.9500 . ?
C29 C30 1.388(4) . ?
C30 C31 1.487(4) . ?
C32 H32A 0.9900 . ?
C32 H32B 0.9900 . ?
C32 C33 1.475(5) . ?
C33 H33A 0.9800 . ?
C33 H33B 0.9800 . ?
C33 H33C 0.9800 . ?
Cl1 O13 1.434(2) . ?
Cl1 O14 1.419(3) . ?
Cl1 O15 1.395(4) . ?
Cl1 O16 1.417(3) . ?
Cl2 O17 1.409(3) . ?
Cl2 O18 1.428(2) . ?
Cl2 O19 1.384(3) . ?
Cl2 O20 1.387(4) . ?
Cl3A O21A 1.415(8) . ?
Cl3A O22A 1.485(8) . ?
Cl3A O23A 1.512(8) . ?
Cl3A O24A 1.371(8) . ?
Cl3B O21B 1.486(7) . ?
Cl3B O22B 1.422(8) . ?
Cl3B O23B 1.416(7) . ?
Cl3B O24B 1.480(8) . ?
Cl3C O21C 1.399(9) . ?
Cl3C O22C 1.463(10) . ?
Cl3C O23C 1.393(8) . ?
Cl3C O24C 1.452(10) . ?

loop_
_geom_torsion_atom_site_label_1
_geom_torsion_atom_site_label_2
_geom_torsion_atom_site_label_3
_geom_torsion_atom_site_label_4
_geom_torsion
_geom_torsion_site_symmetry_1
_geom_torsion_site_symmetry_2
_geom_torsion_site_symmetry_3
_geom_torsion_site_symmetry_4
_geom_torsion_publ_flag
Er1 O1 C3 O4 -178.4(2) . . . . ?
Er1 O1 C3 C4 -0.9(4) . . . . ?
Er1 O2 C9 O3 -171.3(2) . . . . ?
Er1 O2 C9 C8 7.2(4) . . . . ?
Er1 O5 C14 O7 -162.2(3) . . . . ?
Er1 O5 C14 C15 17.7(4) . . . . ?
Er1 O6 C20 O8 175.7(2) . . . . ?
Er1 O6 C20 C19 -2.9(3) . . . . ?
Er1 O9 C25 O11 -174.5(3) . . . . ?
Er1 O9 C25 C26 3.0(4) . . . . ?
Er1 O10 C31 O12 -174.8(2) . . . . ?
Er1 O10 C31 C30 6.0(4) . . . . ?
Er1 N1 C4 C3 7.1(3) . . . . ?
Er1 N1 C4 C5 -175.2(2) . . . . ?
Er1 N1 C8 C7 175.4(2) . . . . ?
Er1 N1 C8 C9 -5.2(3) . . . . ?
Er1 N2 C15 C14 -5.1(3) . . . . ?
Er1 N2 C15 C16 176.2(2) . . . . ?
Er1 N2 C19 C18 -178.4(2) . . . . ?
Er1 N2 C19 C20 0.6(3) . . . . ?
Er1 N3 C26 C25 8.7(4) . . . . ?
Er1 N3 C26 C27 -170.0(3) . . . . ?
Er1 N3 C30 C29 169.3(2) . . . . ?
Er1 N3 C30 C31 -11.7(3) . . . . ?
O1 C3 C4 N1 -4.2(4) . . . . ?
O1 C3 C4 C5 178.2(3) . . . . ?
O4 C3 C4 N1 173.6(3) . . . . ?
O4 C3 C4 C5 -4.0(4) . . . . ?
O5 C14 C15 N2 -8.1(4) . . . . ?
O5 C14 C15 C16 170.5(3) . . . . ?
O7 C14 C15 N2 171.8(3) . . . . ?
O7 C14 C15 C16 -9.5(5) . . . . ?
O9 C25 C26 N3 -7.6(4) . . . . ?
O9 C25 C26 C27 171.0(3) . . . . ?
O11 C25 C26 N3 170.1(3) . . . . ?
O11 C25 C26 C27 -11.3(5) . . . . ?
N1 C4 C5 C6 0.0(5) . . . . ?
N1 C8 C9 O2 -1.1(4) . . . . ?
N1 C8 C9 O3 177.6(2) . . . . ?
N2 C15 C16 C17 2.0(5) . . . . ?
N2 C19 C20 O6 1.5(4) . . . . ?
N2 C19 C20 O8 -177.3(2) . . . . ?
N3 C26 C27 C28 0.7(5) . . . . ?
N3 C30 C31 O10 3.9(4) . . . . ?
N3 C30 C31 O12 -175.4(2) . . . . ?
C2 O4 C3 O1 -1.9(5) . . . . ?
C2 O4 C3 C4 -179.6(3) . . . . ?
C3 O4 C2 C1 164.7(4) . . . . ?
C3 C4 C5 C6 177.3(3) . . . . ?
C4 N1 C8 C7 1.2(4) . . . . ?
C4 N1 C8 C9 -179.4(2) . . . . ?
C4 C5 C6 C7 1.0(5) . . . . ?
C5 C6 C7 C8 -0.8(5) . . . . ?
C6 C7 C8 N1 -0.3(5) . . . . ?
C6 C7 C8 C9 -179.6(3) . . . . ?
C7 C8 C9 O2 178.3(3) . . . . ?
C7 C8 C9 O3 -3.1(4) . . . . ?
C8 N1 C4 C3 -178.7(2) . . . . ?
C8 N1 C4 C5 -1.1(4) . . . . ?
C9 O3 C10 C11 101.6(4) . . . . ?
C10 O3 C9 O2 -1.1(5) . . . . ?
C10 O3 C9 C8 -179.7(3) . . . . ?
C13 O7 C14 O5 -1.5(5) . . . . ?
C13 O7 C14 C15 178.6(3) . . . . ?
C14 O7 C13 C12 -87.0(4) . . . . ?
C14 C15 C16 C17 -176.5(3) . . . . ?
C15 N2 C19 C18 -2.8(4) . . . . ?
C15 N2 C19 C20 176.2(2) . . . . ?
C15 C16 C17 C18 -2.3(5) . . . . ?
C16 C17 C18 C19 0.1(5) . . . . ?
C17 C18 C19 N2 2.5(5) . . . . ?
C17 C18 C19 C20 -176.4(3) . . . . ?
C18 C19 C20 O6 -179.6(3) . . . . ?
C18 C19 C20 O8 1.7(4) . . . . ?
C19 N2 C15 C14 179.2(2) . . . . ?
C19 N2 C15 C16 0.5(4) . . . . ?
C20 O8 C21 C22 170.4(3) . . . . ?
C21 O8 C20 O6 0.7(4) . . . . ?
C21 O8 C20 C19 179.4(3) . . . . ?
C24 O11 C25 O9 1.3(6) . . . . ?
C24 O11 C25 C26 -176.3(3) . . . . ?
C25 O11 C24 C23 -79.4(5) . . . . ?
C25 C26 C27 C28 -177.7(3) . . . . ?
C26 N3 C30 C29 -1.5(5) . . . . ?
C26 N3 C30 C31 177.6(3) . . . . ?
C26 C27 C28 C29 -1.3(6) . . . . ?
C27 C28 C29 C30 0.5(5) . . . . ?
C28 C29 C30 N3 0.9(5) . . . . ?
C28 C29 C30 C31 -178.0(3) . . . . ?
C29 C30 C31 O10 -177.0(3) . . . . ?
C29 C30 C31 O12 3.7(4) . . . . ?
C30 N3 C26 C25 179.3(3) . . . . ?
C30 N3 C26 C27 0.7(5) . . . . ?
C31 O12 C32 C33 78.0(4) . . . . ?
C32 O12 C31 O10 -2.1(4) . . . . ?
C32 O12 C31 C30 177.2(3) . . . . ?

loop_
_exptl_oxdiff_crystal_face_indexfrac_h
_exptl_oxdiff_crystal_face_indexfrac_k
_exptl_oxdiff_crystal_face_indexfrac_l
_exptl_oxdiff_crystal_face_x
_exptl_oxdiff_crystal_face_y
_exptl_oxdiff_crystal_face_z
0.9998 -0.9997 -0.9995 -0.0115 0.1300 -0.1205
-0.9998 0.9997 0.9995 0.0115 -0.1300 0.1205
-0.9991 -1.9993 4.9956 -0.0530 0.2569 0.2858
0.9991 1.9993 -4.9956 0.0530 -0.2569 -0.2858
2.9987 1.9993 3.9975 -0.4804 -0.1085 -0.0981
-2.9987 -1.9993 -3.9975 0.4804 0.1085 0.0981
-1.9989 -0.9996 4.9959 -0.0010 0.1162 0.3669
